data_2005954
loop_
_publ_author_name
'Nakamura, N.'
'Tanihara, Y.'
'Takayama, T.'

_publ_contact_author
;
    Professor Dr. Naotake Nakamura
    Department of Chemistry,
    Faculty of Science and Engineering,
    Ritsumeikan University
    1916, Noji,
    Kusatsu,
    Shiga 525-77,
    Japan
;
_publ_section_title
;
 1,13-Tridecanediol
;
_journal_issue 2
_journal_name_full 'Acta Crystallographica Section C'
_journal_page_first 253
_journal_page_last 255
_journal_paper_doi 10.1107/S010827019601390X
_journal_volume 53
_journal_year 1997
_chemical_formula_moiety 'C13 H28 O2'
_chemical_formula_sum 'C13 H28 O2'
_chemical_formula_weight 216.36
_chemical_name_common 1,13-tridecanediol
_space_group_IT_number 19
_symmetry_cell_setting orthorhombic
_symmetry_space_group_name_Hall 'P 2ac 2ab'
_symmetry_space_group_name_H-M 'P 21 21 21'
_audit_creation_method 'from TEXRAY.INF file'
_cell_angle_alpha 90
_cell_angle_beta 90
_cell_angle_gamma 90
_cell_formula_units_Z 4
_cell_length_a 7.163(2)
_cell_length_b 37.56(1)
_cell_length_c 5.113(3)
_cell_measurement_reflns_used 25
_cell_measurement_temperature 296.2
_cell_measurement_theta_max 32.8
_cell_measurement_theta_min 23.4
_cell_volume 1375.6(10)
_computing_cell_refinement 'MSC/AFC Diffractometer Control Software'
_computing_data_collection
;MSC/AFC Diffractometer Control Software (Molecular Structure Corporation,
 1992)
;
_computing_data_reduction 'TEXSAN (Molecular Structure Corporation, 1995)'
_computing_molecular_graphics 'ORTEPII (Johnson, 1976)'
_computing_publication_material TEXSAN
_computing_structure_refinement TEXSAN
_computing_structure_solution 'SHELXS86 (Sheldrick, 1985)'
_diffrn_ambient_temperature 296.2
_diffrn_measurement_device 'Rigaku AFC5R'
_diffrn_measurement_method \w-2\q
_diffrn_radiation_monochromator graphite
_diffrn_radiation_source 'Rigaku rotating anode'
_diffrn_radiation_type 'Cu K\a'
_diffrn_radiation_wavelength 1.5418
_diffrn_reflns_av_sigmaI/netI 0.000
_diffrn_reflns_limit_h_max 8
_diffrn_reflns_limit_h_min 0
_diffrn_reflns_limit_k_max 42
_diffrn_reflns_limit_k_min 0
_diffrn_reflns_limit_l_max 5
_diffrn_reflns_limit_l_min 0
_diffrn_reflns_number 1273
_diffrn_reflns_reduction_process 'Lp corrections applied'
_diffrn_reflns_theta_max 60.03
_diffrn_reflns_theta_min 2.35
_diffrn_standards_decay_% 0.71
_diffrn_standards_interval_count 150
_diffrn_standards_number 3
_exptl_absorpt_coefficient_mu 0.523
_exptl_absorpt_correction_T_max 0.85
_exptl_absorpt_correction_T_min 0.68
_exptl_absorpt_correction_type '\y scans (North, Phillips & Mathews, 1968)'
_exptl_crystal_colour colorless
_exptl_crystal_density_diffrn 1.045
_exptl_crystal_density_meas 1.05(1)
_exptl_crystal_density_method 'flotation method'
_exptl_crystal_description plate-like
_exptl_crystal_F_000 488.00
_exptl_crystal_size_max 0.5
_exptl_crystal_size_mid 0.4
_exptl_crystal_size_min 0.3
_refine_diff_density_max 0.14
_refine_diff_density_min -0.11
_refine_ls_extinction_method none
_refine_ls_goodness_of_fit_all 1.397
_refine_ls_goodness_of_fit_obs 1.102
_refine_ls_hydrogen_treatment noref
_refine_ls_matrix_type full
_refine_ls_number_constraints 0
_refine_ls_number_parameters 136
_refine_ls_number_reflns 969
_refine_ls_number_restraints 0
_refine_ls_R_factor_all 0.0755
_refine_ls_R_factor_obs 0.0474
_refine_ls_shift/esd_max 0.0075
_refine_ls_shift/esd_mean 0.0009
_refine_ls_structure_factor_coef F
_refine_ls_weighting_details 'w = 1/[\s^2^(F~o~) + 0.00216|F~o~|^2^]'
_refine_ls_weighting_scheme calc
_refine_ls_wR_factor_all 0.1079
_refine_ls_wR_factor_obs 0.0758
_reflns_number_observed 969
_reflns_number_total 1273
_reflns_observed_criterion >3.0sigma(I)
_cod_data_source_file ta1115.cif
_cod_data_source_block 1
_cod_depositor_comments
;
The following automatic conversions were performed:

'_refine_ls_weighting_scheme' value 'w = 1/[\s^2^(F~o~) +
0.00216|F~o~|^2^]' was changed to 'calc'. New tag
'_refine_ls_weighting_details' was created. The value of the new tag
was set to 'w = 1/[\s^2^(F~o~) + 0.00216|F~o~|^2^]'.

Automatic conversion script
Id: cif_fix_values 3143 2015-03-26 13:38:13Z robertas 
;
_cod_original_cell_volume 1375.6(9)
_cod_original_sg_symbol_Hall 'P 2ac 2ab '
_cod_original_sg_symbol_H-M 'P 21 21 21 '
_cod_database_code 2005954

loop_
_symmetry_equiv_pos_as_xyz
'   +x,   +y,   +z'
'1/2-x,   -y,1/2+z'
'1/2+x,1/2-y,   -z'
'   -x,1/2+y,1/2-z'

loop_
_atom_site_aniso_label
_atom_site_aniso_U_11
_atom_site_aniso_U_12
_atom_site_aniso_U_13
_atom_site_aniso_U_22
_atom_site_aniso_U_23
_atom_site_aniso_U_33
O1 0.104(2) -0.002(1) -0.026(1) 0.0460(10) 0.0008(10) 0.085(2)
O2 0.107(2) 0.005(1) 0.005(1) 0.052(1) 0.0038(9) 0.055(1)
C1 0.080(2) -0.004(1) -0.003(2) 0.048(1) -0.001(1) 0.066(2)
C2 0.068(2) -0.002(1) -0.002(2) 0.048(1) 0.000(1) 0.054(1)
C3 0.061(2) -0.002(1) -0.003(1) 0.051(1) 0.002(1) 0.057(2)
C4 0.057(2) 0.001(1) -0.003(2) 0.048(1) -0.001(1) 0.057(2)
C5 0.062(2) -0.001(2) -0.002(2) 0.054(1) 0.002(1) 0.052(2)
C6 0.056(2) 0.000(2) -0.001(1) 0.050(1) 0.002(1) 0.054(1)
C7 0.065(2) -0.003(2) 0.000(1) 0.056(2) 0.004(1) 0.048(2)
C8 0.060(2) -0.001(1) -0.001(1) 0.050(1) 0.003(1) 0.052(1)
C9 0.063(2) 0.001(1) 0.003(1) 0.052(1) 0.003(1) 0.049(2)
C10 0.062(2) 0.000(1) 0.002(1) 0.053(1) 0.004(1) 0.051(1)
C11 0.079(2) -0.001(2) 0.001(2) 0.051(1) 0.002(1) 0.046(1)
C12 0.086(2) -0.002(2) -0.004(2) 0.054(1) -0.004(1) 0.049(1)
C13 0.113(3) 0.001(2) 0.008(2) 0.048(1) -0.012(1) 0.063(2)

loop_
_atom_site_label
_atom_site_occupancy
_atom_site_fract_x
_atom_site_fract_y
_atom_site_fract_z
_atom_site_U_iso_or_equiv
_atom_site_thermal_displace_type
_atom_site_calc_flag
_atom_site_calc_attached_atom
O1 1.00 0.4307(4) 0.21619(5) 0.4272(5) 0.0784(7) Uani d .
O2 1.00 0.4524(4) -0.22175(4) 0.8563(4) 0.0713(6) Uani d .
C1 1.00 0.5247(4) 0.18821(7) 0.5598(6) 0.0649(9) Uani d .
C2 1.00 0.4493(4) 0.15345(7) 0.4606(6) 0.0567(7) Uani d .
C3 1.00 0.5367(4) 0.12089(7) 0.5882(6) 0.0562(8) Uani d .
C4 1.00 0.4577(4) 0.08638(7) 0.4827(6) 0.0539(8) Uani d .
C5 1.00 0.5410(4) 0.05271(7) 0.6050(5) 0.0559(8) Uani d .
C6 1.00 0.4615(3) 0.01883(7) 0.4920(6) 0.0535(7) Uani d .
C7 1.00 0.5419(4) -0.01529(7) 0.6081(5) 0.0560(8) Uani d .
C8 1.00 0.4635(4) -0.04880(7) 0.4899(6) 0.0543(8) Uani d .
C9 1.00 0.5446(4) -0.08322(7) 0.6033(5) 0.0547(8) Uani d .
C10 1.00 0.4647(4) -0.11638(7) 0.4809(6) 0.0555(8) Uani d .
C11 1.00 0.5391(4) -0.15087(7) 0.5956(5) 0.0589(8) Uani d .
C12 1.00 0.4522(5) -0.18365(7) 0.4698(6) 0.0631(8) Uani d .
C13 1.00 0.5118(5) -0.21836(7) 0.5898(6) 0.075(1) Uani d .
H1O 1.00 0.4692 0.2360 0.4681 0.1184 Uiso calc O1
H1a 1.00 0.4850 0.1896 0.7605 0.1311 Uiso calc C1
H1b 1.00 0.6538 0.1913 0.5283 0.0672 Uiso calc C1
H2O 1.00 0.3036 -0.2189 0.8714 0.0883 Uiso calc O2
H2a 1.00 0.3006 0.1521 0.4888 0.0817 Uiso calc C2
H2b 1.00 0.4654 0.1553 0.2948 0.0675 Uiso calc C2
H3a 1.00 0.6737 0.1232 0.5690 0.0640 Uiso calc C3
H3b 1.00 0.4977 0.1225 0.7943 0.1041 Uiso calc C3
H4a 1.00 0.3216 0.0850 0.5067 0.0586 Uiso calc C4
H4b 1.00 0.4878 0.0859 0.2929 0.0764 Uiso calc C4
H5a 1.00 0.6800 0.0553 0.5841 0.0614 Uiso calc C5
H5b 1.00 0.5237 0.0532 0.7996 0.0741 Uiso calc C5
H6a 1.00 0.3264 0.0181 0.5083 0.0659 Uiso calc C6
H6b 1.00 0.4806 0.0177 0.3128 0.0593 Uiso calc C6
H7a 1.00 0.6889 -0.0129 0.5800 0.0830 Uiso calc C7
H7b 1.00 0.5244 -0.0152 0.7989 0.0934 Uiso calc C7
H8a 1.00 0.3221 -0.0497 0.5077 0.0505 Uiso calc C8
H8b 1.00 0.4922 -0.0498 0.3019 0.0704 Uiso calc C8
H9a 1.00 0.6842 -0.0820 0.5823 0.0735 Uiso calc C9
H9b 1.00 0.5279 -0.0836 0.7929 0.0962 Uiso calc C9
H10a 1.00 0.3301 -0.1175 0.4954 0.0385 Uiso calc C10
H10b 1.00 0.4887 -0.1182 0.2865 0.0648 Uiso calc C10
H11a 1.00 0.6796 -0.1535 0.5729 0.0890 Uiso calc C11
H11b 1.00 0.5293 -0.1520 0.7622 0.0788 Uiso calc C11
H12a 1.00 0.3155 -0.1825 0.4776 0.0475 Uiso calc C12
H12b 1.00 0.5019 -0.1882 0.2716 0.0695 Uiso calc C12
H13a 1.00 0.6460 -0.2191 0.5953 0.0853 Uiso calc C13
H13b 1.00 0.4530 -0.2392 0.4857 0.0902 Uiso calc C13

loop_
_atom_type_symbol
_atom_type_scat_dispersion_real
_atom_type_scat_dispersion_imag
_atom_type_scat_source
C 0.018 0.009
;International Tables for Crystallography
(1992, Vol. C, Tables 4.2.6.8 and 6.1.1.1)
;
H 0.000 0.000
;International Tables for Crystallography
(1992, Vol. C, Table 6.1.1.2)
;
O 0.049 0.032
;International Tables for Crystallography
(1992, Vol. C, Tables 4.2.6.8 and 6.1.1.1)
;

loop_
_geom_angle_atom_site_label_1
_geom_angle_atom_site_label_2
_geom_angle_atom_site_label_3
_geom_angle_site_symmetry_1
_geom_angle_site_symmetry_2
_geom_angle_site_symmetry_3
_geom_angle
_geom_angle_publ_flag
O1 C1 C2 1_555 1_555 1_555 108.2(2) yes
C1 C2 C3 1_555 1_555 1_555 114.0(2) yes
C2 C3 C4 1_555 1_555 1_555 112.5(2) yes
C3 C4 C5 1_555 1_555 1_555 114.6(2) yes
C4 C5 C6 1_555 1_555 1_555 113.1(2) yes
C5 C6 C7 1_555 1_555 1_555 114.6(2) yes
C6 C7 C8 1_555 1_555 1_555 113.9(2) yes
C7 C8 C9 1_555 1_555 1_555 114.4(2) yes
C8 C9 C10 1_555 1_555 1_555 113.3(2) yes
C9 C10 C11 1_555 1_555 1_555 114.3(2) yes
C10 C11 C12 1_555 1_555 1_555 112.5(2) yes
C11 C12 C13 1_555 1_555 1_555 114.4(3) yes
O2 C13 C12 1_555 1_555 1_555 112.4(2) yes

loop_
_geom_bond_atom_site_label_1
_geom_bond_site_symmetry_1
_geom_bond_atom_site_label_2
_geom_bond_site_symmetry_2
_geom_bond_distance
_geom_bond_publ_flag
O1 1_555 C1 1_555 1.420(4) yes
O2 1_555 C13 1_555 1.433(4) yes
C1 1_555 C2 1_555 1.501(4) yes
C2 1_555 C3 1_555 1.521(4) yes
C3 1_555 C4 1_555 1.514(4) yes
C4 1_555 C5 1_555 1.532(4) yes
C5 1_555 C6 1_555 1.509(4) yes
C6 1_555 C7 1_555 1.525(4) yes
C7 1_555 C8 1_555 1.505(4) yes
C8 1_555 C9 1_555 1.532(4) yes
C9 1_555 C10 1_555 1.507(4) yes
C10 1_555 C11 1_555 1.519(4) yes
C11 1_555 C12 1_555 1.522(4) yes
C12 1_555 C13 1_555 1.503(4) yes

loop_
_geom_contact_atom_site_label_1
_geom_contact_atom_site_label_2
_geom_contact_distance
_geom_contact_site_symmetry_1
_geom_contact_site_symmetry_2
_geom_contact_publ_flag
O1 O2 2.713(2) 1_555 4_656 yes
O1 O2 2.776(4) 1_555 2_554 yes
O1 C13 3.509(4) 1_555 4_656 yes
O2 C1 3.413(3) 1_555 4_646 yes
O2 C12 3.448(4) 1_555 1_556 yes
